data_7036604
loop_
_publ_author_name
'Lochenie, Charles'
'Heinz, Julia'
'Milius, Wolfgang'
'Weber, Birgit'

_publ_section_title
;
 Iron(ii) spin crossover complexes with diaminonaphthalene-based Schiff
 base-like ligands: mononuclear complexes.
;
_journal_issue 41
_journal_name_full 'Dalton transactions (Cambridge, England : 2003)'
_journal_page_first 18065
_journal_page_last 18077
_journal_paper_doi 10.1039/c5dt03048j
_journal_volume 44
_journal_year 2015
_chemical_formula_moiety 'C47 H39 Fe N5 O4'
_chemical_formula_sum 'C47 H39 Fe N5 O4'
_chemical_formula_weight 793.68
_chemical_name_common '[FeL20e(py)2].py'
_chemical_name_systematic
;
 ?
;
_space_group_crystal_system monoclinic
_space_group_IT_number 14
_space_group_name_Hall '-P 2ybc'
_space_group_name_H-M_alt 'P 1 21/c 1'
_symmetry_space_group_name_Hall '-P 2ybc'
_symmetry_space_group_name_H-M 'P 1 21/c 1'
_atom_sites_solution_hydrogens geom
_atom_sites_solution_primary direct
_atom_sites_solution_secondary difmap
_audit_creation_date 2014-03-06
_audit_creation_method SHELXL-2013
_audit_update_record
;
2015-08-07 deposited with the CCDC.
2015-09-22 downloaded from the CCDC.
;
_cell_angle_alpha 90
_cell_angle_beta 126.153(19)
_cell_angle_gamma 90
_cell_formula_units_Z 4
_cell_length_a 12.1787(13)
_cell_length_b 24.655(3)
_cell_length_c 16.5874(16)
_cell_measurement_reflns_used 11464
_cell_measurement_temperature 180(2)
_cell_measurement_theta_max 24.594
_cell_measurement_theta_min 1.652
_cell_volume 4021.6(12)
_computing_cell_refinement X-AREA-STOE
_computing_data_collection X-AREA-STOE
_computing_data_reduction X-AREA-STOE
_computing_molecular_graphics ORTEP-III
_computing_publication_material PLATON
_computing_structure_refinement 'SHELXL-97 (Sheldrick, 1997)'
_computing_structure_solution SIR97
_diffrn_ambient_temperature 180(2)
_diffrn_detector_area_resol_mean 9
_diffrn_measured_fraction_theta_full 0.995
_diffrn_measured_fraction_theta_max 0.995
_diffrn_measurement_device 'image-plate area detector'
_diffrn_measurement_device_type STOE-IPDSII
_diffrn_measurement_method Omega-Scan
_diffrn_radiation_monochromator graphite
_diffrn_radiation_source 'fine-focus sealed tube'
_diffrn_radiation_type MoK\a
_diffrn_radiation_wavelength 0.71069
_diffrn_reflns_av_R_equivalents 0.1563
_diffrn_reflns_av_unetI/netI 0.0953
_diffrn_reflns_laue_measured_fraction_full 0.995
_diffrn_reflns_laue_measured_fraction_max 0.995
_diffrn_reflns_limit_h_max 14
_diffrn_reflns_limit_h_min -14
_diffrn_reflns_limit_k_max 28
_diffrn_reflns_limit_k_min -28
_diffrn_reflns_limit_l_max 19
_diffrn_reflns_limit_l_min -19
_diffrn_reflns_number 47223
_diffrn_reflns_point_group_measured_fraction_full 0.995
_diffrn_reflns_point_group_measured_fraction_max 0.995
_diffrn_reflns_theta_full 24.595
_diffrn_reflns_theta_max 24.595
_diffrn_reflns_theta_min 1.652
_exptl_absorpt_coefficient_mu 0.426
_exptl_absorpt_correction_type none
_exptl_crystal_colour 'dark red'
_exptl_crystal_density_diffrn 1.311
_exptl_crystal_description platelet-like
_exptl_crystal_F_000 1656
_exptl_crystal_size_max 0.262
_exptl_crystal_size_mid 0.163
_exptl_crystal_size_min 0.100
_refine_diff_density_max 0.285
_refine_diff_density_min -0.323
_refine_diff_density_rms 0.047
_refine_ls_extinction_method none
_refine_ls_goodness_of_fit_ref 0.931
_refine_ls_hydrogen_treatment constr
_refine_ls_matrix_type full
_refine_ls_number_parameters 514
_refine_ls_number_reflns 6730
_refine_ls_number_restraints 0
_refine_ls_restrained_S_all 0.931
_refine_ls_R_factor_all 0.1277
_refine_ls_R_factor_gt 0.0596
_refine_ls_shift/su_max 0.002
_refine_ls_shift/su_mean 0.000
_refine_ls_structure_factor_coef Fsqd
_refine_ls_weighting_details 'w=1/[\s^2^(Fo^2^)+(0.0619P)^2^] where P=(Fo^2^+2Fc^2^)/3'
_refine_ls_weighting_scheme calc
_refine_ls_wR_factor_gt 0.1202
_refine_ls_wR_factor_ref 0.1438
_reflns_number_gt 3597
_reflns_number_total 6730
_reflns_threshold_expression 'I > 2\s(I)'
_cod_data_source_file c5dt03048j2.cif
_cod_data_source_block cl007
_cod_depositor_comments 'Adding full bibliography for 7036604--7036611.cif.'
_cod_original_cell_volume 4021.5(11)
_cod_database_code 7036604
_shelx_space_group_comment
;
The symmetry employed for this shelxl refinement is uniquely defined
by the following loop, which should always be used as a source of
symmetry information in preference to the above space-group names.
They are only intended as comments.
;
_shelxl_version_number 2014-3

loop_
_space_group_symop_operation_xyz
'x, y, z'
'-x, y+1/2, -z+1/2'
'-x, -y, -z'
'x, -y-1/2, z-1/2'

loop_
_atom_site_label
_atom_site_type_symbol
_atom_site_fract_x
_atom_site_fract_y
_atom_site_fract_z
_atom_site_U_iso_or_equiv
_atom_site_adp_type
_atom_site_occupancy
_atom_site_site_symmetry_order
_atom_site_calc_flag
_atom_site_refinement_flags_posn
_atom_site_refinement_flags_adp
C1 C 1.0868(5) 1.09845(19) 1.3346(4) 0.0600(12) Uani 1 1 d . .
C2 C 1.0232(4) 1.14743(19) 1.2821(3) 0.0547(11) Uani 1 1 d . .
C3 C 1.0773(4) 1.19976(18) 1.3207(3) 0.0501(11) Uani 1 1 d . .
H3 H 1.0195 1.2299 1.2859 0.060 Uiso 1 1 calc R U
C4 C 1.2473(4) 1.26428(18) 1.4285(3) 0.0450(10) Uani 1 1 d . .
C5 C 1.1687(4) 1.30995(18) 1.4007(3) 0.0504(11) Uani 1 1 d . .
H5 H 1.0726 1.3063 1.3610 0.061 Uiso 1 1 calc R U
C6 C 1.2268(4) 1.36212(17) 1.4296(3) 0.0490(11) Uani 1 1 d . .
C7 C 1.1487(5) 1.4099(2) 1.3999(3) 0.0594(12) Uani 1 1 d . .
H7 H 1.0523 1.4072 1.3586 0.071 Uiso 1 1 calc R U
C8 C 1.2074(5) 1.4597(2) 1.4286(4) 0.0618(13) Uani 1 1 d . .
H8 H 1.1522 1.4912 1.4087 0.074 Uiso 1 1 calc R U
C9 C 1.3495(6) 1.4647(2) 1.4877(4) 0.0652(13) Uani 1 1 d . .
H9 H 1.3900 1.4997 1.5060 0.078 Uiso 1 1 calc R U
C10 C 1.4295(5) 1.41985(19) 1.5189(3) 0.0571(12) Uani 1 1 d . .
H10 H 1.5256 1.4238 1.5602 0.068 Uiso 1 1 calc R U
C11 C 1.3718(4) 1.36753(17) 1.4909(3) 0.0475(10) Uani 1 1 d . .
C12 C 1.4518(4) 1.32003(18) 1.5229(3) 0.0496(11) Uani 1 1 d . .
H12 H 1.5481 1.3229 1.5675 0.060 Uiso 1 1 calc R U
C13 C 1.3928(4) 1.26940(18) 1.4906(3) 0.0452(10) Uani 1 1 d . .
C14 C 1.5880(4) 1.21944(18) 1.5378(3) 0.0520(11) Uani 1 1 d . .
H14 H 1.6206 1.2522 1.5289 0.062 Uiso 1 1 calc R U
C15 C 1.6751(4) 1.17403(19) 1.5734(3) 0.0534(11) Uani 1 1 d . .
C16 C 1.6439(5) 1.1230(2) 1.5937(3) 0.0588(12) Uani 1 1 d . .
C17 C 1.0176(5) 1.0435(2) 1.2943(4) 0.0769(15) Uani 1 1 d . .
H17A H 1.0646 1.0228 1.2727 0.115 Uiso 1 1 calc R U
H17B H 0.9225 1.0490 1.2374 0.115 Uiso 1 1 calc R U
H17C H 1.0213 1.0235 1.3469 0.115 Uiso 1 1 calc R U
C18 C 0.8923(5) 1.1485(2) 1.1810(3) 0.0600(12) Uani 1 1 d . .
C19 C 0.8765(5) 1.11618(19) 1.0969(4) 0.0596(12) Uani 1 1 d . .
C20 C 0.7492(5) 1.1088(2) 1.0084(4) 0.0643(13) Uani 1 1 d . .
H20 H 0.6715 1.1214 1.0032 0.077 Uiso 1 1 calc R U
C21 C 0.7321(6) 1.0836(2) 0.9275(4) 0.0784(15) Uani 1 1 d . .
H21 H 0.6434 1.0789 0.8675 0.094 Uiso 1 1 calc R U
C22 C 0.8469(6) 1.0648(2) 0.9341(4) 0.0784(16) Uani 1 1 d . .
H22 H 0.8366 1.0471 0.8792 0.094 Uiso 1 1 calc R U
C23 C 0.9741(6) 1.0729(2) 1.0221(4) 0.0720(14) Uani 1 1 d . .
H23 H 1.0524 1.0610 1.0274 0.086 Uiso 1 1 calc R U
C24 C 0.9891(5) 1.09783(19) 1.1023(4) 0.0638(13) Uani 1 1 d . .
H24 H 1.0777 1.1026 1.1624 0.077 Uiso 1 1 calc R U
C25 C 1.7444(6) 1.0769(2) 1.6410(4) 0.0840(17) Uani 1 1 d . .
H25A H 1.7909 1.0774 1.7134 0.126 Uiso 1 1 calc R U
H25B H 1.8113 1.0808 1.6267 0.126 Uiso 1 1 calc R U
H25C H 1.6961 1.0423 1.6138 0.126 Uiso 1 1 calc R U
C26 C 1.8081(5) 1.1838(2) 1.5911(3) 0.0588(12) Uani 1 1 d . .
C27 C 1.8076(5) 1.2147(2) 1.5126(4) 0.0599(12) Uani 1 1 d . .
C28 C 1.7063(5) 1.2071(2) 1.4122(4) 0.0662(14) Uani 1 1 d . .
H28 H 1.6298 1.1854 1.3925 0.079 Uiso 1 1 calc R U
C29 C 1.7138(6) 1.2305(2) 1.3394(4) 0.0791(16) Uani 1 1 d . .
H29 H 1.6438 1.2242 1.2707 0.095 Uiso 1 1 calc R U
C30 C 1.8237(6) 1.2629(3) 1.3674(5) 0.0838(16) Uani 1 1 d . .
H30 H 1.8303 1.2785 1.3181 0.101 Uiso 1 1 calc R U
C31 C 1.9225(6) 1.2723(2) 1.4659(5) 0.0841(17) Uani 1 1 d . .
H31 H 1.9954 1.2960 1.4845 0.101 Uiso 1 1 calc R U
C32 C 1.9185(5) 1.2480(2) 1.5394(4) 0.0740(15) Uani 1 1 d . .
H32 H 1.9905 1.2537 1.6078 0.089 Uiso 1 1 calc R U
C33 C 1.2140(5) 1.1574(2) 1.5897(4) 0.0725(14) Uani 1 1 d . .
H33 H 1.1348 1.1515 1.5237 0.087 Uiso 1 1 calc R U
C34 C 1.1998(6) 1.1613(2) 1.6659(4) 0.0783(16) Uani 1 1 d . .
H34 H 1.1132 1.1572 1.6530 0.094 Uiso 1 1 calc R U
C35 C 1.3126(7) 1.1710(2) 1.7603(4) 0.0785(16) Uani 1 1 d . .
H35 H 1.3055 1.1738 1.8142 0.094 Uiso 1 1 calc R U
C36 C 1.4371(6) 1.1768(2) 1.7767(4) 0.0787(16) Uani 1 1 d . .
H36 H 1.5168 1.1844 1.8416 0.094 Uiso 1 1 calc R U
C37 C 1.4431(5) 1.1712(2) 1.6971(4) 0.0667(14) Uani 1 1 d . .
H37 H 1.5291 1.1744 1.7087 0.080 Uiso 1 1 calc R U
C38 C 1.3856(6) 1.0831(3) 1.3440(4) 0.0816(16) Uani 1 1 d . .
H38 H 1.4049 1.0565 1.3923 0.098 Uiso 1 1 calc R U
C39 C 1.3852(7) 1.0676(3) 1.2636(5) 0.103(2) Uani 1 1 d . .
H39 H 1.4032 1.0311 1.2566 0.124 Uiso 1 1 calc R U
C40 C 1.3584(7) 1.1058(4) 1.1941(5) 0.111(3) Uani 1 1 d . .
H40 H 1.3567 1.0960 1.1380 0.133 Uiso 1 1 calc R U
C41 C 1.3341(6) 1.1585(4) 1.2066(4) 0.098(2) Uani 1 1 d . .
H41 H 1.3164 1.1859 1.1600 0.118 Uiso 1 1 calc R U
C42 C 1.3362(5) 1.1705(3) 1.2891(4) 0.0766(16) Uani 1 1 d . .
H42 H 1.3197 1.2069 1.2981 0.092 Uiso 1 1 calc R U
C50 C 1.7832(18) 1.0866(5) 1.3432(16) 0.212(8) Uani 1 1 d . .
H50 H 1.8094 1.1232 1.3452 0.255 Uiso 1 1 calc R U
C52 C 1.6769(11) 1.0118(9) 1.2518(7) 0.198(8) Uani 1 1 d . .
H52 H 1.6310 0.9961 1.1872 0.237 Uiso 1 1 calc R U
C53 C 1.6902(11) 0.9834(4) 1.3273(8) 0.184(5) Uani 1 1 d . .
H53 H 1.6518 0.9482 1.3160 0.221 Uiso 1 1 calc R U
C54 C 1.7566(15) 1.0055(5) 1.4155(9) 0.218(7) Uani 1 1 d . .
H54 H 1.7701 0.9865 1.4705 0.262 Uiso 1 1 calc R U
C55 C 1.8055(15) 1.0561(6) 1.4267(9) 0.208(6) Uani 1 1 d . .
H55 H 1.8560 1.0723 1.4910 0.250 Uiso 1 1 calc R U
Fe1 Fe 1.34873(6) 1.15224(3) 1.48261(5) 0.0523(2) Uani 1 1 d . .
N1 N 1.2000(3) 1.20998(14) 1.4002(2) 0.0454(9) Uani 1 1 d . .
N2 N 1.4645(3) 1.21995(14) 1.5159(2) 0.0472(9) Uani 1 1 d . .
N3 N 1.3341(4) 1.16151(16) 1.6041(3) 0.0606(10) Uani 1 1 d . .
N4 N 1.3600(4) 1.1337(2) 1.3564(3) 0.0692(12) Uani 1 1 d . .
N51 N 1.7220(14) 1.0556(5) 1.2663(14) 0.217(8) Uani 1 1 d . .
O1 O 1.2016(3) 1.09687(12) 1.4202(2) 0.0575(8) Uani 1 1 d . .
O2 O 1.5263(4) 1.11217(13) 1.5716(2) 0.0638(9) Uani 1 1 d . .
O3 O 0.8012(3) 1.18074(14) 1.1612(2) 0.0671(9) Uani 1 1 d . .
O4 O 1.9170(3) 1.16745(16) 1.6652(3) 0.0826(11) Uani 1 1 d . .

loop_
_atom_site_aniso_label
_atom_site_aniso_U_11
_atom_site_aniso_U_22
_atom_site_aniso_U_33
_atom_site_aniso_U_23
_atom_site_aniso_U_13
_atom_site_aniso_U_12
C1 0.056(3) 0.054(3) 0.068(3) 0.000(3) 0.035(3) -0.003(2)
C2 0.044(2) 0.053(3) 0.054(3) -0.001(2) 0.022(2) -0.003(2)
C3 0.048(3) 0.047(3) 0.049(3) 0.004(2) 0.025(2) 0.002(2)
C4 0.044(2) 0.050(3) 0.041(2) -0.004(2) 0.025(2) -0.003(2)
C5 0.041(2) 0.055(3) 0.050(3) 0.000(2) 0.024(2) -0.002(2)
C6 0.047(3) 0.050(3) 0.048(2) 0.002(2) 0.027(2) 0.005(2)
C7 0.052(3) 0.061(3) 0.060(3) 0.002(2) 0.030(2) 0.005(3)
C8 0.066(3) 0.049(3) 0.068(3) 0.005(3) 0.039(3) 0.008(3)
C9 0.072(3) 0.056(3) 0.074(3) 0.003(3) 0.047(3) -0.002(3)
C10 0.050(3) 0.054(3) 0.064(3) -0.005(2) 0.032(2) -0.006(2)
C11 0.046(3) 0.051(3) 0.048(2) 0.000(2) 0.029(2) 0.002(2)
C12 0.040(2) 0.059(3) 0.048(3) -0.003(2) 0.025(2) -0.003(2)
C13 0.043(2) 0.049(3) 0.044(2) -0.001(2) 0.026(2) -0.002(2)
C14 0.047(3) 0.054(3) 0.049(3) -0.002(2) 0.024(2) 0.000(2)
C15 0.044(3) 0.062(3) 0.049(3) 0.004(2) 0.025(2) 0.009(2)
C16 0.065(3) 0.064(3) 0.048(3) 0.007(2) 0.034(3) 0.011(3)
C17 0.066(3) 0.065(3) 0.080(4) -0.006(3) 0.032(3) -0.008(3)
C18 0.050(3) 0.060(3) 0.059(3) -0.001(3) 0.026(2) -0.008(3)
C19 0.050(3) 0.055(3) 0.063(3) 0.002(2) 0.027(3) 0.003(2)
C20 0.056(3) 0.066(3) 0.059(3) -0.007(3) 0.027(3) 0.001(2)
C21 0.069(4) 0.078(4) 0.068(3) 0.000(3) 0.029(3) -0.004(3)
C22 0.092(4) 0.077(4) 0.071(4) -0.003(3) 0.051(4) 0.001(3)
C23 0.067(4) 0.080(4) 0.071(4) -0.004(3) 0.042(3) 0.001(3)
C24 0.058(3) 0.067(3) 0.062(3) -0.007(3) 0.033(3) -0.005(3)
C25 0.084(4) 0.075(4) 0.084(4) 0.020(3) 0.045(3) 0.025(3)
C26 0.044(3) 0.070(3) 0.056(3) -0.004(3) 0.026(2) 0.010(2)
C27 0.049(3) 0.068(3) 0.066(3) -0.004(3) 0.036(3) 0.003(2)
C28 0.049(3) 0.081(4) 0.067(3) 0.000(3) 0.033(3) 0.003(2)
C29 0.071(4) 0.100(4) 0.073(4) 0.013(3) 0.046(3) 0.012(3)
C30 0.087(4) 0.091(4) 0.096(5) 0.012(4) 0.066(4) 0.007(4)
C31 0.077(4) 0.088(4) 0.111(5) -0.010(4) 0.068(4) -0.011(3)
C32 0.058(3) 0.083(4) 0.084(4) -0.017(3) 0.044(3) -0.003(3)
C33 0.049(3) 0.100(4) 0.063(3) -0.003(3) 0.030(2) 0.002(3)
C34 0.070(3) 0.102(5) 0.077(4) 0.010(3) 0.051(3) 0.015(3)
C35 0.101(5) 0.081(4) 0.075(4) 0.007(3) 0.064(4) 0.014(3)
C36 0.077(4) 0.092(4) 0.050(3) -0.009(3) 0.028(3) 0.006(3)
C37 0.053(3) 0.076(4) 0.062(3) -0.015(3) 0.029(3) 0.000(2)
C38 0.083(4) 0.088(4) 0.065(4) -0.010(3) 0.039(3) -0.015(3)
C39 0.108(5) 0.128(6) 0.079(4) -0.025(4) 0.058(4) -0.009(4)
C40 0.094(5) 0.182(9) 0.071(4) -0.013(5) 0.057(4) -0.020(5)
C41 0.079(4) 0.155(7) 0.064(4) 0.010(4) 0.045(3) -0.016(5)
C42 0.060(3) 0.108(5) 0.057(3) 0.003(3) 0.032(3) -0.018(3)
C50 0.295(19) 0.088(8) 0.43(3) -0.011(11) 0.31(2) 0.019(9)
C52 0.106(8) 0.39(2) 0.052(5) 0.000(9) 0.022(5) 0.083(12)
C53 0.183(10) 0.157(9) 0.098(7) -0.014(7) 0.020(7) 0.068(7)
C54 0.355(18) 0.111(8) 0.125(9) 0.025(7) 0.107(10) -0.011(10)
C55 0.364(19) 0.168(11) 0.168(10) -0.040(9) 0.198(12) -0.030(12)
Fe1 0.0435(3) 0.0655(4) 0.0477(4) -0.0080(4) 0.0268(3) -0.0072(4)
N1 0.040(2) 0.052(2) 0.041(2) -0.0044(16) 0.0215(18) -0.0080(16)
N2 0.038(2) 0.054(2) 0.045(2) -0.0009(17) 0.0222(17) 0.0006(17)
N3 0.043(2) 0.073(3) 0.058(2) -0.010(2) 0.0254(19) 0.0024(19)
N4 0.061(3) 0.090(4) 0.052(2) -0.001(2) 0.031(2) -0.019(2)
N51 0.168(11) 0.164(11) 0.34(2) 0.105(12) 0.162(13) 0.074(9)
O1 0.0461(18) 0.062(2) 0.0483(18) 0.0075(15) 0.0189(16) -0.0006(15)
O2 0.079(2) 0.060(2) 0.069(2) 0.0025(17) 0.053(2) 0.0006(18)
O3 0.0421(18) 0.073(2) 0.068(2) -0.0039(18) 0.0225(16) 0.0056(17)
O4 0.049(2) 0.117(3) 0.070(2) 0.012(2) 0.0285(18) 0.019(2)

loop_
_atom_type_symbol
_atom_type_description
_atom_type_scat_dispersion_real
_atom_type_scat_dispersion_imag
_atom_type_scat_source
C C 0.0033 0.0016 'International Tables Vol C Tables 4.2.6.8 and 6.1.1.4'
H H 0.0000 0.0000 'International Tables Vol C Tables 4.2.6.8 and 6.1.1.4'
Fe Fe 0.3463 0.8444 'International Tables Vol C Tables 4.2.6.8 and 6.1.1.4'
N N 0.0061 0.0033 'International Tables Vol C Tables 4.2.6.8 and 6.1.1.4'
O O 0.0106 0.0060 'International Tables Vol C Tables 4.2.6.8 and 6.1.1.4'

loop_
_geom_angle_atom_site_label_1
_geom_angle_atom_site_label_2
_geom_angle_atom_site_label_3
_geom_angle
O1 C1 C2 123.4(4)
O1 C1 C17 114.8(4)
C2 C1 C17 121.7(4)
C3 C2 C1 123.8(4)
C3 C2 C18 113.5(4)
C1 C2 C18 122.8(4)
N1 C3 C2 125.5(4)
N1 C3 H3 117.3
C2 C3 H3 117.3
C5 C4 N1 126.6(4)
C5 C4 C13 119.4(4)
N1 C4 C13 114.0(4)
C4 C5 C6 121.7(4)
C4 C5 H5 119.1
C6 C5 H5 119.1
C7 C6 C5 123.0(4)
C7 C6 C11 117.8(4)
C5 C6 C11 119.2(4)
C8 C7 C6 121.8(4)
C8 C7 H7 119.1
C6 C7 H7 119.1
C7 C8 C9 120.1(5)
C7 C8 H8 119.9
C9 C8 H8 119.9
C10 C9 C8 120.4(5)
C10 C9 H9 119.8
C8 C9 H9 119.8
C9 C10 C11 120.9(4)
C9 C10 H10 119.5
C11 C10 H10 119.5
C10 C11 C12 122.4(4)
C10 C11 C6 119.0(4)
C12 C11 C6 118.6(4)
C13 C12 C11 121.2(4)
C13 C12 H12 119.4
C11 C12 H12 119.4
C12 C13 N2 125.2(4)
C12 C13 C4 119.8(4)
N2 C13 C4 115.0(4)
N2 C14 C15 125.1(4)
N2 C14 H14 117.4
C15 C14 H14 117.4
C14 C15 C16 124.5(4)
C14 C15 C26 114.7(4)
C16 C15 C26 120.8(4)
O2 C16 C15 122.0(4)
O2 C16 C25 114.8(5)
C15 C16 C25 123.2(5)
C1 C17 H17A 109.5
C1 C17 H17B 109.5
H17A C17 H17B 109.5
C1 C17 H17C 109.5
H17A C17 H17C 109.5
H17B C17 H17C 109.5
O3 C18 C2 120.4(4)
O3 C18 C19 119.0(4)
C2 C18 C19 120.0(4)
C20 C19 C24 118.1(5)
C20 C19 C18 119.9(4)
C24 C19 C18 121.6(4)
C21 C20 C19 121.5(5)
C21 C20 H20 119.2
C19 C20 H20 119.2
C20 C21 C22 119.8(5)
C20 C21 H21 120.1
C22 C21 H21 120.1
C23 C22 C21 118.5(5)
C23 C22 H22 120.8
C21 C22 H22 120.8
C24 C23 C22 120.9(5)
C24 C23 H23 119.6
C22 C23 H23 119.6
C23 C24 C19 121.2(5)
C23 C24 H24 119.4
C19 C24 H24 119.4
C16 C25 H25A 109.5
C16 C25 H25B 109.5
H25A C25 H25B 109.5
C16 C25 H25C 109.5
H25A C25 H25C 109.5
H25B C25 H25C 109.5
O4 C26 C15 123.5(5)
O4 C26 C27 118.8(4)
C15 C26 C27 117.6(4)
C28 C27 C32 117.9(5)
C28 C27 C26 121.2(5)
C32 C27 C26 120.5(4)
C27 C28 C29 121.4(5)
C27 C28 H28 119.3
C29 C28 H28 119.3
C30 C29 C28 119.6(5)
C30 C29 H29 120.2
C28 C29 H29 120.2
C31 C30 C29 119.9(6)
C31 C30 H30 120.1
C29 C30 H30 120.1
C30 C31 C32 121.2(6)
C30 C31 H31 119.4
C32 C31 H31 119.4
C31 C32 C27 119.9(5)
C31 C32 H32 120.0
C27 C32 H32 120.0
N3 C33 C34 123.0(5)
N3 C33 H33 118.5
C34 C33 H33 118.5
C35 C34 C33 118.7(5)
C35 C34 H34 120.6
C33 C34 H34 120.6
C34 C35 C36 119.3(5)
C34 C35 H35 120.4
C36 C35 H35 120.4
C37 C36 C35 118.4(5)
C37 C36 H36 120.8
C35 C36 H36 120.8
N3 C37 C36 123.3(5)
N3 C37 H37 118.3
C36 C37 H37 118.3
N4 C38 C39 122.6(6)
N4 C38 H38 118.7
C39 C38 H38 118.7
C40 C39 C38 119.0(7)
C40 C39 H39 120.5
C38 C39 H39 120.5
C39 C40 C41 119.2(6)
C39 C40 H40 120.4
C41 C40 H40 120.4
C40 C41 C42 118.1(6)
C40 C41 H41 121.0
C42 C41 H41 121.0
N4 C42 C41 123.4(6)
N4 C42 H42 118.3
C41 C42 H42 118.3
N51 C50 C55 108.1(13)
N51 C50 H50 125.9
C55 C50 H50 125.9
N51 C52 C53 119.9(13)
N51 C52 H52 120.0
C53 C52 H52 120.0
C54 C53 C52 118.5(13)
C54 C53 H53 120.7
C52 C53 H53 120.7
C53 C54 C55 118.3(11)
C53 C54 H54 120.9
C55 C54 H54 120.9
C54 C55 C50 121.9(12)
C54 C55 H55 119.0
C50 C55 H55 119.0
O1 Fe1 O2 107.00(13)
O1 Fe1 N2 165.70(13)
O2 Fe1 N2 86.07(14)
O1 Fe1 N1 87.69(12)
O2 Fe1 N1 165.16(14)
N2 Fe1 N1 79.11(14)
O1 Fe1 N3 90.78(14)
O2 Fe1 N3 90.69(13)
N2 Fe1 N3 94.94(14)
N1 Fe1 N3 91.24(14)
O1 Fe1 N4 84.62(14)
O2 Fe1 N4 87.33(15)
N2 Fe1 N4 90.34(15)
N1 Fe1 N4 92.06(15)
N3 Fe1 N4 174.23(17)
C3 N1 C4 120.9(4)
C3 N1 Fe1 124.7(3)
C4 N1 Fe1 113.9(2)
C14 N2 C13 119.6(4)
C14 N2 Fe1 124.0(3)
C13 N2 Fe1 114.8(3)
C37 N3 C33 117.2(4)
C37 N3 Fe1 122.0(3)
C33 N3 Fe1 120.8(3)
C42 N4 C38 117.8(5)
C42 N4 Fe1 123.0(4)
C38 N4 Fe1 119.1(4)
C52 N51 C50 133(2)
C1 O1 Fe1 128.1(3)
C16 O2 Fe1 130.1(3)

loop_
_geom_bond_atom_site_label_1
_geom_bond_atom_site_label_2
_geom_bond_distance
C1 O1 1.277(5)
C1 C2 1.422(6)
C1 C17 1.525(7)
C2 C3 1.418(6)
C2 C18 1.484(6)
C3 N1 1.308(5)
C3 H3 0.9500
C4 C5 1.369(6)
C4 N1 1.423(5)
C4 C13 1.436(6)
C5 C6 1.409(6)
C5 H5 0.9500
C6 C7 1.407(6)
C6 C11 1.433(6)
C7 C8 1.358(6)
C7 H7 0.9500
C8 C9 1.404(7)
C8 H8 0.9500
C9 C10 1.358(6)
C9 H9 0.9500
C10 C11 1.410(6)
C10 H10 0.9500
C11 C12 1.411(6)
C12 C13 1.381(6)
C12 H12 0.9500
C13 N2 1.412(5)
C14 N2 1.323(5)
C14 C15 1.410(6)
C14 H14 0.9500
C15 C16 1.412(7)
C15 C26 1.485(6)
C16 O2 1.280(5)
C16 C25 1.507(7)
C17 H17A 0.9800
C17 H17B 0.9800
C17 H17C 0.9800
C18 O3 1.242(5)
C18 C19 1.517(7)
C19 C20 1.381(6)
C19 C24 1.395(6)
C20 C21 1.379(7)
C20 H20 0.9500
C21 C22 1.415(7)
C21 H21 0.9500
C22 C23 1.379(7)
C22 H22 0.9500
C23 C24 1.376(7)
C23 H23 0.9500
C24 H24 0.9500
C25 H25A 0.9800
C25 H25B 0.9800
C25 H25C 0.9800
C26 O4 1.229(5)
C26 C27 1.506(7)
C27 C28 1.381(6)
C27 C32 1.409(7)
C28 C29 1.390(7)
C28 H28 0.9500
C29 C30 1.382(8)
C29 H29 0.9500
C30 C31 1.360(8)
C30 H30 0.9500
C31 C32 1.385(8)
C31 H31 0.9500
C32 H32 0.9500
C33 N3 1.340(6)
C33 C34 1.376(7)
C33 H33 0.9500
C34 C35 1.363(7)
C34 H34 0.9500
C35 C36 1.382(8)
C35 H35 0.9500
C36 C37 1.371(7)
C36 H36 0.9500
C37 N3 1.335(5)
C37 H37 0.9500
C38 N4 1.332(7)
C38 C39 1.385(8)
C38 H38 0.9500
C39 C40 1.370(9)
C39 H39 0.9500
C40 C41 1.375(10)
C40 H40 0.9500
C41 C42 1.386(8)
C41 H41 0.9500
C42 N4 1.330(6)
C42 H42 0.9500
C50 N51 1.28(2)
C50 C55 1.454(18)
C50 H50 0.9500
C52 N51 1.171(19)
C52 C53 1.359(16)
C52 H52 0.9500
C53 C54 1.302(12)
C53 H53 0.9500
C54 C55 1.347(15)
C54 H54 0.9500
C55 H55 0.9500
Fe1 O1 1.989(3)
Fe1 O2 2.016(4)
Fe1 N2 2.040(4)
Fe1 N1 2.063(4)
Fe1 N3 2.138(4)
Fe1 N4 2.225(4)

loop_
_geom_hbond_atom_site_label_D
_geom_hbond_atom_site_label_H
_geom_hbond_atom_site_label_A
_geom_hbond_distance_DH
_geom_hbond_distance_HA
_geom_hbond_distance_DA
_geom_hbond_angle_DHA
_geom_hbond_site_symmetry_A
C12 H12 O3 0.95 2.51 3.442(5) 169.0 4_686
C14 H14 O3 0.95 2.59 3.274(6) 129.5 4_686
C25 H25B O4 0.98 2.38 2.928(7) 114.9 .
C34 H34 O4 0.95 2.53 3.442(6) 161.5 1_455

loop_
_geom_torsion_atom_site_label_1
_geom_torsion_atom_site_label_2
_geom_torsion_atom_site_label_3
_geom_torsion_atom_site_label_4
_geom_torsion
O1 C1 C2 C3 -2.8(7)
C17 C1 C2 C3 173.8(5)
O1 C1 C2 C18 177.5(4)
C17 C1 C2 C18 -5.9(7)
C1 C2 C3 N1 11.6(7)
C18 C2 C3 N1 -168.6(4)
N1 C4 C5 C6 -177.1(4)
C13 C4 C5 C6 1.6(6)
C4 C5 C6 C7 178.1(4)
C4 C5 C6 C11 -1.1(6)
C5 C6 C7 C8 -179.8(4)
C11 C6 C7 C8 -0.7(7)
C6 C7 C8 C9 1.4(7)
C7 C8 C9 C10 -1.8(7)
C8 C9 C10 C11 1.5(7)
C9 C10 C11 C12 -179.2(4)
C9 C10 C11 C6 -0.7(7)
C7 C6 C11 C10 0.3(6)
C5 C6 C11 C10 179.4(4)
C7 C6 C11 C12 178.9(4)
C5 C6 C11 C12 -1.9(6)
C10 C11 C12 C13 -176.9(4)
C6 C11 C12 C13 4.5(6)
C11 C12 C13 N2 177.8(4)
C11 C12 C13 C4 -4.1(6)
C5 C4 C13 C12 1.0(6)
N1 C4 C13 C12 179.8(4)
C5 C4 C13 N2 179.3(4)
N1 C4 C13 N2 -1.9(5)
N2 C14 C15 C16 -2.2(7)
N2 C14 C15 C26 179.2(4)
C14 C15 C16 O2 7.2(7)
C26 C15 C16 O2 -174.3(4)
C14 C15 C16 C25 -173.8(4)
C26 C15 C16 C25 4.7(7)
C3 C2 C18 O3 -44.9(6)
C1 C2 C18 O3 134.9(5)
C3 C2 C18 C19 125.9(5)
C1 C2 C18 C19 -54.3(6)
O3 C18 C19 C20 -21.1(7)
C2 C18 C19 C20 168.0(4)
O3 C18 C19 C24 152.6(5)
C2 C18 C19 C24 -18.4(7)
C24 C19 C20 C21 0.7(8)
C18 C19 C20 C21 174.6(5)
C19 C20 C21 C22 -0.2(8)
C20 C21 C22 C23 -0.6(8)
C21 C22 C23 C24 1.0(8)
C22 C23 C24 C19 -0.5(8)
C20 C19 C24 C23 -0.3(7)
C18 C19 C24 C23 -174.1(5)
C14 C15 C26 O4 136.6(5)
C16 C15 C26 O4 -42.1(7)
C14 C15 C26 C27 -44.4(6)
C16 C15 C26 C27 136.9(5)
O4 C26 C27 C28 140.9(5)
C15 C26 C27 C28 -38.2(7)
O4 C26 C27 C32 -32.3(7)
C15 C26 C27 C32 148.6(5)
C32 C27 C28 C29 1.2(7)
C26 C27 C28 C29 -172.2(5)
C27 C28 C29 C30 -1.1(8)
C28 C29 C30 C31 -1.1(9)
C29 C30 C31 C32 3.1(9)
C30 C31 C32 C27 -2.9(8)
C28 C27 C32 C31 0.8(7)
C26 C27 C32 C31 174.2(5)
N3 C33 C34 C35 1.6(9)
C33 C34 C35 C36 0.1(9)
C34 C35 C36 C37 -1.4(8)
C35 C36 C37 N3 1.3(8)
N4 C38 C39 C40 0.5(10)
C38 C39 C40 C41 0.7(10)
C39 C40 C41 C42 -0.8(10)
C40 C41 C42 N4 -0.2(9)
N51 C52 C53 C54 -2(2)
C52 C53 C54 C55 2(2)
C53 C54 C55 C50 2(2)
N51 C50 C55 C54 -5(2)
C2 C3 N1 C4 175.5(4)
C2 C3 N1 Fe1 4.7(6)
C5 C4 N1 C3 21.3(6)
C13 C4 N1 C3 -157.3(4)
C5 C4 N1 Fe1 -166.9(3)
C13 C4 N1 Fe1 14.4(4)
C15 C14 N2 C13 173.6(4)
C15 C14 N2 Fe1 -22.0(6)
C12 C13 N2 C14 -27.7(6)
C4 C13 N2 C14 154.1(4)
C12 C13 N2 Fe1 166.5(3)
C4 C13 N2 Fe1 -11.7(4)
C36 C37 N3 C33 0.3(8)
C36 C37 N3 Fe1 -179.3(4)
C34 C33 N3 C37 -1.7(8)
C34 C33 N3 Fe1 177.8(4)
C41 C42 N4 C38 1.3(7)
C41 C42 N4 Fe1 -175.6(4)
C39 C38 N4 C42 -1.4(8)
C39 C38 N4 Fe1 175.5(4)
C53 C52 N51 C50 -3(3)
C55 C50 N51 C52 6(3)
C2 C1 O1 Fe1 -22.7(7)
C17 C1 O1 Fe1 160.5(3)
C15 C16 O2 Fe1 14.0(6)
C25 C16 O2 Fe1 -165.1(3)
